data_7708693
loop_
_publ_author_name
'Zhang, Yue'
'Chen, Dian'
'Jin, Kai-Hang'
'Zang, Shuang-Quan'
'Wang, Qing-Lun'

_publ_section_title
;
 Room-temperature phosphorescence of manganese-based metal halides
;
_journal_name_full 'Dalton Transactions'
_journal_paper_doi 10.1039/D1DT03206B
_journal_year 2021
_chemical_formula_moiety 'Cl6 Mn, 2(C8 H14 N2)'
_chemical_formula_sum 'C16 H28 Cl6 Mn N4'
_chemical_formula_weight 544.06
_space_group_crystal_system triclinic
_space_group_IT_number 2
_space_group_name_Hall '-P 1'
_space_group_name_H-M_alt 'P -1'
_atom_sites_solution_hydrogens geom
_atom_sites_solution_primary dual
_audit_creation_date 2020-02-26
_audit_creation_method
;
Olex2 1.2
(compiled 2018.05.29 svn.r3508 for OlexSys, GUI svn.r5506)
;
_audit_update_record
;
2021-09-17 deposited with the CCDC.	2021-11-01 downloaded from the CCDC.
;
_cell_angle_alpha 101.991(3)
_cell_angle_beta 99.889(3)
_cell_angle_gamma 112.943(3)
_cell_formula_units_Z 1
_cell_length_a 7.5206(3)
_cell_length_b 8.4873(3)
_cell_length_c 10.5291(3)
_cell_measurement_reflns_used 3780
_cell_measurement_temperature 296.6(6)
_cell_measurement_theta_max 72.7890
_cell_measurement_theta_min 5.9230
_cell_volume 581.08(4)
_computing_cell_refinement 'CrysAlisPro 1.171.39.27b (Rigaku OD, 2015)'
_computing_data_collection 'CrysAlisPro 1.171.39.27b (Rigaku OD, 2015)'
_computing_data_reduction 'CrysAlisPro 1.171.39.27b (Rigaku OD, 2015)'
_computing_molecular_graphics 'Olex2 (Dolomanov et al., 2009)'
_computing_publication_material 'Olex2 (Dolomanov et al., 2009)'
_computing_structure_refinement 'ShelXL (Sheldrick, 2015)'
_computing_structure_solution 'ShelXT (Sheldrick, 2015)'
_diffrn_ambient_environment air
_diffrn_ambient_temperature 296.6(6)
_diffrn_detector 'CCD plate'
_diffrn_measured_fraction_theta_full 0.982
_diffrn_measured_fraction_theta_max 0.955
_diffrn_measurement_details
;
List of Runs (angles in degrees, time in seconds):

  # Type    Start    End  Width  t~exp~   \w     \q     \k     \f   Frames
#--------------------------------------------------------------------------
  1  \w    -57.00   0.00   0.50    0.50    --    0.00 -38.00  90.00  114
  2  \w    -56.00  12.00   0.50    0.50    --    0.00 -37.00-176.00  136
  3  \w    -13.00  29.00   0.50    0.50    --    0.00 -38.00 -60.00   84
  4  \w    -87.00 -37.00   0.50    0.50    --    0.00 -38.00 -60.00  100
  5  \w      8.00 135.00   0.50    0.50    --   97.60 -82.00   0.00  254
  6  \w      9.00  61.00   0.50    0.50    --   97.60 -61.00-150.00  104
  7  \w    133.00 159.00   0.50    0.50    --   97.60  77.00  60.00   52
  8  \w      8.00 127.00   0.50    0.50    --   97.60 -82.00-150.00  238
  9  \w     92.00 118.00   0.50    0.50    --   97.60 -82.00 120.00   52
 10  \w     64.00 186.00   0.50    0.50    --   97.60  30.00  90.00  244
 11  \w    101.00 130.00   0.50    0.50    --   97.60 -30.00 120.00   58
 12  \w     86.00 123.00   0.50    0.50    --   97.60  45.00 120.00   74
 13  \w     21.00  47.00   0.50    0.50    --   97.60 -30.00 120.00   52
 14  \w     69.00 128.00   0.50    0.50    --   97.60 -61.00-150.00  118
 15  \w     33.00  58.00   0.50    0.50    --   97.60 -82.00 120.00   50
 16  \w    128.00 161.00   0.50    0.50    --   97.60  45.00 120.00   66
 17  \w     71.00 105.00   0.50    0.50    --   97.60  77.00  60.00   68
 18  \w     89.00 114.00   0.50    0.50    --   97.60 -82.00 -90.00   50
 19  \w     65.00 135.00   0.50    0.50    --   97.60 -82.00  60.00  140
 20  \w     98.00 130.00   0.50    0.50    --   97.60  45.00-180.00   64
 21  \w     89.00 115.00   0.50    0.50    --   97.60 -82.00  90.00   52
 22  \w     81.00 183.00   0.50    0.50    --   97.60  61.00 150.00  204
;
_diffrn_measurement_device 'four-circle diffractometer'
_diffrn_measurement_device_type 'XtaLAB AFC12 (RINC): Kappa single'
_diffrn_measurement_method '\w scans'
_diffrn_orient_matrix_type 'CrysAlisPro convention (1999,Acta A55,543-557)'
_diffrn_orient_matrix_UB_11 0.0169878000
_diffrn_orient_matrix_UB_12 -0.1730990000
_diffrn_orient_matrix_UB_13 0.0074552000
_diffrn_orient_matrix_UB_21 0.2272625000
_diffrn_orient_matrix_UB_22 0.1104245000
_diffrn_orient_matrix_UB_23 0.0694795000
_diffrn_orient_matrix_UB_31 -0.0415583000
_diffrn_orient_matrix_UB_32 0.0242963000
_diffrn_orient_matrix_UB_33 0.1391190000
_diffrn_radiation_monochromator graphite
_diffrn_radiation_probe x-ray
_diffrn_radiation_type CuK\a
_diffrn_radiation_wavelength 1.5478
_diffrn_reflns_av_R_equivalents 0.0252
_diffrn_reflns_av_unetI/netI 0.0274
_diffrn_reflns_Laue_measured_fraction_full 0.982
_diffrn_reflns_Laue_measured_fraction_max 0.955
_diffrn_reflns_limit_h_max 6
_diffrn_reflns_limit_h_min -9
_diffrn_reflns_limit_k_max 10
_diffrn_reflns_limit_k_min -10
_diffrn_reflns_limit_l_max 12
_diffrn_reflns_limit_l_min -12
_diffrn_reflns_number 4761
_diffrn_reflns_point_group_measured_fraction_full 0.982
_diffrn_reflns_point_group_measured_fraction_max 0.955
_diffrn_reflns_theta_full 68.230
_diffrn_reflns_theta_max 73.781
_diffrn_reflns_theta_min 4.490
_diffrn_source 'fine-focus sealed X-ray tube'
_diffrn_source_type 'Enhance (Cu) X-ray Source'
_exptl_absorpt_coefficient_mu 11.160
_exptl_absorpt_correction_T_max 1.00000
_exptl_absorpt_correction_T_min 0.35881
_exptl_absorpt_correction_type multi-scan
_exptl_absorpt_process_details
;
CrysAlisPro 1.171.39.27b (Rigaku Oxford Diffraction, 2015)
Empirical absorption correction using spherical harmonics,
 implemented in SCALE3 ABSPACK scaling algorithm.
;
_exptl_crystal_colour colourless
_exptl_crystal_colour_primary colourless
_exptl_crystal_density_diffrn 1.555
_exptl_crystal_description block
_exptl_crystal_F_000 279
_exptl_crystal_size_max 0.04
_exptl_crystal_size_mid 0.03
_exptl_crystal_size_min 0.02
_refine_diff_density_max 0.334
_refine_diff_density_min -0.681
_refine_diff_density_rms 0.122
_refine_ls_extinction_method none
_refine_ls_goodness_of_fit_ref 1.100
_refine_ls_hydrogen_treatment constr
_refine_ls_matrix_type full
_refine_ls_number_parameters 126
_refine_ls_number_reflns 2227
_refine_ls_number_restraints 0
_refine_ls_restrained_S_all 1.100
_refine_ls_R_factor_all 0.0398
_refine_ls_R_factor_gt 0.0376
_refine_ls_shift/su_max 0.000
_refine_ls_shift/su_mean 0.000
_refine_ls_structure_factor_coef Fsqd
_refine_ls_weighting_details 'w=1/[\s^2^(Fo^2^)+(0.0690P)^2^+0.0868P] where P=(Fo^2^+2Fc^2^)/3'
_refine_ls_weighting_scheme calc
_refine_ls_wR_factor_gt 0.0973
_refine_ls_wR_factor_ref 0.0981
_reflns_Friedel_coverage 0.000
_reflns_number_gt 2139
_reflns_number_total 2227
_reflns_threshold_expression 'I > 2\s(I)'
_cod_data_source_file d1dt03206b2.cif
_cod_data_source_block 2
_cod_original_cell_volume 581.09(3)
_cod_database_code 7708693
_shelx_shelxl_version_number 2016/4
_shelx_space_group_comment
;
The symmetry employed for this shelxl refinement is uniquely defined
by the following loop, which should always be used as a source of
symmetry information in preference to the above space-group names.
They are only intended as comments.
;
_reflns_odcompleteness_completeness 98.22
_reflns_odcompleteness_iscentric 1
_reflns_odcompleteness_theta 66.97
_olex2_refinement_description
;
1. Fixed Uiso
 At 1.2 times of:
  All C(H) groups, All C(H,H) groups, All N(H,H,H) groups
2.a Secondary CH2 refined with riding coordinates:
 C1(H1D,H1E), C8(H8A,H8B)
2.b Aromatic/amide H refined with riding coordinates:
 C3(H3), C4(H4), C5(H5), C7(H7)
2.c Idealised Me refined as rotating group:
 N1(H1A,H1B,H1C), N2(H2A,H2B,H2C)
;
_olex2_submission_special_instructions 'No special instructions were received'
_oxdiff_exptl_absorpt_empirical_details
;
Empirical correction (ABSPACK) includes:
- Absorption correction using spherical harmonics
- Frame scaling
;
_oxdiff_exptl_absorpt_empirical_full_max 3.013
_oxdiff_exptl_absorpt_empirical_full_min 0.643

loop_
_space_group_symop_operation_xyz
'x, y, z'
'-x, -y, -z'

loop_
_atom_site_label
_atom_site_type_symbol
_atom_site_fract_x
_atom_site_fract_y
_atom_site_fract_z
_atom_site_U_iso_or_equiv
_atom_site_adp_type
_atom_site_occupancy
_atom_site_site_symmetry_order
_atom_site_calc_flag
_atom_site_refinement_flags_posn
_atom_site_refinement_flags_adp
_atom_site_refinement_flags_occupancy
_atom_site_disorder_assembly
_atom_site_disorder_group
Mn1 Mn 0.000000 0.500000 0.000000 0.02126(15) Uani 1 2 d S T P . .
Cl1 Cl 0.14198(7) 0.26762(6) -0.00536(5) 0.02363(15) Uani 1 1 d . . . . .
Cl2 Cl 0.01214(7) 0.52340(7) 0.24358(5) 0.02661(16) Uani 1 1 d . . . . .
Cl3 Cl -0.37260(7) 0.23826(7) -0.06937(6) 0.02908(16) Uani 1 1 d . . . . .
N1 N 0.5811(3) 0.5298(2) 0.18660(18) 0.0257(4) Uani 1 1 d . . . . .
H1A H 0.518004 0.428913 0.117647 0.031 Uiso 1 1 calc GR . . . .
H1B H 0.713410 0.570909 0.200135 0.031 Uiso 1 1 calc GR . . . .
H1C H 0.543435 0.611554 0.167770 0.031 Uiso 1 1 calc GR . . . .
N2 N 1.1698(3) 0.9104(2) 0.83594(19) 0.0275(4) Uani 1 1 d . . . . .
H2A H 1.099317 0.799823 0.838726 0.033 Uiso 1 1 calc GR . . . .
H2B H 1.124336 0.983506 0.876826 0.033 Uiso 1 1 calc GR . . . .
H2C H 1.298999 0.948631 0.878021 0.033 Uiso 1 1 calc GR . . . .
C1 C 0.5284(4) 0.4931(3) 0.3106(2) 0.0344(5) Uani 1 1 d . . . . .
H1D H 0.563041 0.399367 0.328132 0.041 Uiso 1 1 calc R . . . .
H1E H 0.384471 0.450284 0.296102 0.041 Uiso 1 1 calc R . . . .
C2 C 0.6372(3) 0.6585(3) 0.4320(2) 0.0257(4) Uani 1 1 d . . . . .
C3 C 0.5421(4) 0.7619(3) 0.4731(2) 0.0319(5) Uani 1 1 d . . . . .
H3 H 0.411391 0.730776 0.424801 0.038 Uiso 1 1 calc R . . . .
C4 C 0.6415(4) 0.9126(3) 0.5869(3) 0.0359(5) Uani 1 1 d . . . . .
H4 H 0.576380 0.980927 0.615123 0.043 Uiso 1 1 calc R . . . .
C5 C 0.8361(4) 0.9606(3) 0.6577(2) 0.0320(5) Uani 1 1 d . . . . .
H5 H 0.902655 1.062862 0.732390 0.038 Uiso 1 1 calc R . . . .
C6 C 0.9337(3) 0.8577(3) 0.6183(2) 0.0257(4) Uani 1 1 d . . . . .
C7 C 0.8325(3) 0.7055(3) 0.5055(2) 0.0262(4) Uani 1 1 d . . . . .
H7 H 0.895938 0.634737 0.479164 0.031 Uiso 1 1 calc R . . . .
C8 C 1.1479(3) 0.9093(4) 0.6933(2) 0.0351(5) Uani 1 1 d . . . . .
H8A H 1.191679 0.825223 0.648035 0.042 Uiso 1 1 calc R . . . .
H8B H 1.234288 1.027753 0.690750 0.042 Uiso 1 1 calc R . . . .

loop_
_atom_site_aniso_label
_atom_site_aniso_U_11
_atom_site_aniso_U_22
_atom_site_aniso_U_33
_atom_site_aniso_U_23
_atom_site_aniso_U_13
_atom_site_aniso_U_12
Mn1 0.0232(3) 0.0243(3) 0.0195(3) 0.00696(18) 0.00653(19) 0.0133(2)
Cl1 0.0233(3) 0.0225(2) 0.0247(3) 0.00417(19) 0.0053(2) 0.01178(19)
Cl2 0.0292(3) 0.0311(3) 0.0195(3) 0.00512(19) 0.0049(2) 0.0154(2)
Cl3 0.0204(3) 0.0254(3) 0.0353(3) 0.0079(2) 0.0012(2) 0.0074(2)
N1 0.0268(9) 0.0286(9) 0.0179(9) 0.0051(7) 0.0025(7) 0.0112(7)
N2 0.0239(9) 0.0249(8) 0.0281(10) 0.0074(7) -0.0005(7) 0.0088(7)
C1 0.0394(13) 0.0294(11) 0.0167(11) 0.0063(9) 0.0019(9) 0.0003(10)
C2 0.0295(10) 0.0260(10) 0.0128(10) 0.0070(8) 0.0028(8) 0.0042(8)
C3 0.0294(11) 0.0391(12) 0.0259(12) 0.0137(9) 0.0000(9) 0.0152(10)
C4 0.0423(13) 0.0360(12) 0.0335(13) 0.0083(10) 0.0034(11) 0.0253(11)
C5 0.0403(13) 0.0255(10) 0.0235(11) 0.0032(8) 0.0008(9) 0.0133(9)
C6 0.0253(10) 0.0289(10) 0.0168(10) 0.0071(8) 0.0037(8) 0.0067(8)
C7 0.0307(11) 0.0277(10) 0.0183(11) 0.0056(8) 0.0080(9) 0.0111(9)
C8 0.0235(11) 0.0449(13) 0.0255(12) 0.0047(10) 0.0038(9) 0.0080(10)

loop_
_atom_type_symbol
_atom_type_description
_atom_type_scat_dispersion_real
_atom_type_scat_dispersion_imag
_atom_type_scat_source
C C 0.0193 0.0097 'International Tables Vol C Tables 4.2.6.8 and 6.1.1.4'
H H 0.0000 0.0000 'International Tables Vol C Tables 4.2.6.8 and 6.1.1.4'
Cl Cl 0.3694 0.7045 'International Tables Vol C Tables 4.2.6.8 and 6.1.1.4'
Mn Mn -0.5661 2.8539 'International Tables Vol C Tables 4.2.6.8 and 6.1.1.4'
N N 0.0328 0.0186 'International Tables Vol C Tables 4.2.6.8 and 6.1.1.4'

loop_
_geom_angle_atom_site_label_1
_geom_angle_atom_site_label_2
_geom_angle_atom_site_label_3
_geom_angle
_geom_angle_site_symmetry_1
_geom_angle_site_symmetry_3
_geom_angle_publ_flag
Cl1 Mn1 Cl1 180.0 2_565 . ?
Cl1 Mn1 Cl3 89.852(15) . 2_565 ?
Cl1 Mn1 Cl3 89.851(15) 2_565 . ?
Cl1 Mn1 Cl3 90.149(15) 2_565 2_565 ?
Cl1 Mn1 Cl3 90.149(15) . . ?
Cl2 Mn1 Cl1 88.831(16) . . ?
Cl2 Mn1 Cl1 91.169(16) 2_565 . ?
Cl2 Mn1 Cl1 91.168(16) . 2_565 ?
Cl2 Mn1 Cl1 88.832(16) 2_565 2_565 ?
Cl2 Mn1 Cl2 180.0 2_565 . ?
Cl2 Mn1 Cl3 91.587(17) . 2_565 ?
Cl2 Mn1 Cl3 88.413(17) 2_565 2_565 ?
Cl2 Mn1 Cl3 91.586(17) 2_565 . ?
Cl2 Mn1 Cl3 88.414(17) . . ?
Cl3 Mn1 Cl3 180.0 2_565 . ?
H1A N1 H1B 109.5 . . ?
H1A N1 H1C 109.5 . . ?
H1B N1 H1C 109.5 . . ?
C1 N1 H1A 109.5 . . ?
C1 N1 H1B 109.5 . . ?
C1 N1 H1C 109.5 . . ?
H2A N2 H2B 109.5 . . ?
H2A N2 H2C 109.5 . . ?
H2B N2 H2C 109.5 . . ?
C8 N2 H2A 109.5 . . ?
C8 N2 H2B 109.5 . . ?
C8 N2 H2C 109.5 . . ?
N1 C1 H1D 109.3 . . ?
N1 C1 H1E 109.3 . . ?
N1 C1 C2 111.72(17) . . ?
H1D C1 H1E 107.9 . . ?
C2 C1 H1D 109.3 . . ?
C2 C1 H1E 109.3 . . ?
C3 C2 C1 120.2(2) . . ?
C3 C2 C7 119.5(2) . . ?
C7 C2 C1 120.2(2) . . ?
C2 C3 H3 119.9 . . ?
C2 C3 C4 120.1(2) . . ?
C4 C3 H3 119.9 . . ?
C3 C4 H4 119.9 . . ?
C5 C4 C3 120.2(2) . . ?
C5 C4 H4 119.9 . . ?
C4 C5 H5 119.7 . . ?
C4 C5 C6 120.5(2) . . ?
C6 C5 H5 119.7 . . ?
C5 C6 C7 119.1(2) . . ?
C5 C6 C8 121.4(2) . . ?
C7 C6 C8 119.5(2) . . ?
C2 C7 C6 120.5(2) . . ?
C2 C7 H7 119.7 . . ?
C6 C7 H7 119.7 . . ?
N2 C8 C6 112.21(18) . . ?
N2 C8 H8A 109.2 . . ?
N2 C8 H8B 109.2 . . ?
C6 C8 H8A 109.2 . . ?
C6 C8 H8B 109.2 . . ?
H8A C8 H8B 107.9 . . ?

loop_
_geom_bond_atom_site_label_1
_geom_bond_atom_site_label_2
_geom_bond_distance
_geom_bond_site_symmetry_2
_geom_bond_publ_flag
Mn1 Cl1 2.5787(4) . ?
Mn1 Cl1 2.5786(4) 2_565 ?
Mn1 Cl2 2.5138(5) . ?
Mn1 Cl2 2.5138(5) 2_565 ?
Mn1 Cl3 2.6627(5) 2_565 ?
Mn1 Cl3 2.6628(5) . ?
N1 H1A 0.8900 . ?
N1 H1B 0.8900 . ?
N1 H1C 0.8900 . ?
N1 C1 1.486(3) . ?
N2 H2A 0.8900 . ?
N2 H2B 0.8900 . ?
N2 H2C 0.8900 . ?
N2 C8 1.480(3) . ?
C1 H1D 0.9700 . ?
C1 H1E 0.9700 . ?
C1 C2 1.508(3) . ?
C2 C3 1.381(3) . ?
C2 C7 1.393(3) . ?
C3 H3 0.9300 . ?
C3 C4 1.393(3) . ?
C4 H4 0.9300 . ?
C4 C5 1.377(3) . ?
C5 H5 0.9300 . ?
C5 C6 1.388(3) . ?
C6 C7 1.394(3) . ?
C6 C8 1.510(3) . ?
C7 H7 0.9300 . ?
C8 H8A 0.9700 . ?
C8 H8B 0.9700 . ?
